data_2238415
loop_
_publ_author_name
'Essid, Manel'
'Marouani, Houda'
'Al-Deyab, Salem S.'
'Rzaigui, Mohamed'

_publ_section_title
;
 5-Amino-1<i>H</i>-1,2,4-triazol-4-ium hydrogen oxalate
;
_journal_coeditor_code PV2640
_journal_issue 8
_journal_name_full 'Acta Crystallographica Section E'
_journal_page_first o1279
_journal_paper_doi 10.1107/S1600536813019363
_journal_volume 69
_journal_year 2013
_chemical_formula_iupac 'C2 H5 N4 +, C2 H O4 -'
_chemical_formula_moiety 'C2 H5 N4 +, C2 H O4 -'
_chemical_formula_sum 'C4 H6 N4 O4'
_chemical_formula_weight 174.13
_chemical_name_systematic ?
_space_group_IT_number 148
_symmetry_cell_setting trigonal
_symmetry_space_group_name_Hall '-R 3'
_symmetry_space_group_name_H-M 'R -3 :H'
_atom_sites_solution_hydrogens geom
_atom_sites_solution_primary direct
_atom_sites_solution_secondary difmap
_audit_creation_method SHELXL-97
_cell_angle_alpha 90.00
_cell_angle_beta 90.00
_cell_angle_gamma 120.00
_cell_formula_units_Z 18
_cell_length_a 23.093(4)
_cell_length_b 23.093(4)
_cell_length_c 6.603(3)
_cell_measurement_reflns_used 25
_cell_measurement_temperature 293
_cell_measurement_theta_max 11
_cell_measurement_theta_min 9
_cell_volume 3049.5(16)
_computing_cell_refinement 'CAD-4 EXPRESS (Enraf--Nonius, 1994)'
_computing_data_collection 'CAD-4 EXPRESS (Enraf--Nonius, 1994)'
_computing_data_reduction 'XCAD4 (Harms & Wocadlo, 1995)'
_computing_molecular_graphics 'ORTEP-3 for Windows (Farrugia, 2012)'
_computing_publication_material 'WinGX (Farrugia, 2012)'
_computing_structure_refinement 'SHELXL97 (Sheldrick, 2008)'
_computing_structure_solution 'SHELXS86 (Sheldrick, 2008)'
_diffrn_ambient_temperature 293
_diffrn_measured_fraction_theta_full 0.999
_diffrn_measured_fraction_theta_max 0.999
_diffrn_measurement_device '\k-geometry diffractometer'
_diffrn_measurement_device_type 'Enraf--Nonius CAD-4'
_diffrn_measurement_method 'non-profiled omega scans'
_diffrn_radiation_monochromator graphite
_diffrn_radiation_source 'fine-focus sealed tube'
_diffrn_radiation_type AgK\a
_diffrn_radiation_wavelength 0.56080
_diffrn_reflns_av_R_equivalents 0.0225
_diffrn_reflns_av_sigmaI/netI 0.0526
_diffrn_reflns_limit_h_max 33
_diffrn_reflns_limit_h_min -1
_diffrn_reflns_limit_k_max 33
_diffrn_reflns_limit_k_min -1
_diffrn_reflns_limit_l_max 11
_diffrn_reflns_limit_l_min -11
_diffrn_reflns_number 3909
_diffrn_reflns_theta_full 27.95
_diffrn_reflns_theta_max 27.95
_diffrn_reflns_theta_min 2.41
_diffrn_standards_decay_% 1
_diffrn_standards_interval_time 120
_diffrn_standards_number 2
_exptl_absorpt_coefficient_mu 0.090
_exptl_absorpt_correction_type none
_exptl_crystal_colour colorless
_exptl_crystal_density_diffrn 1.707
_exptl_crystal_density_method 'not measured'
_exptl_crystal_description prism
_exptl_crystal_F_000 1620
_exptl_crystal_size_max 0.35
_exptl_crystal_size_mid 0.3
_exptl_crystal_size_min 0.25
_refine_diff_density_max 0.495
_refine_diff_density_min -0.415
_refine_ls_extinction_method none
_refine_ls_goodness_of_fit_ref 1.036
_refine_ls_hydrogen_treatment mixed
_refine_ls_matrix_type full
_refine_ls_number_parameters 121
_refine_ls_number_reflns 3313
_refine_ls_number_restraints 0
_refine_ls_restrained_S_all 1.036
_refine_ls_R_factor_all 0.1223
_refine_ls_R_factor_gt 0.0604
_refine_ls_shift/su_max 0.000
_refine_ls_shift/su_mean 0.000
_refine_ls_structure_factor_coef Fsqd
_refine_ls_weighting_details 'calc w=1/[\s^2^(Fo^2^)+(0.0979P)^2^+1.6007P] where P=(Fo^2^+2Fc^2^)/3'
_refine_ls_weighting_scheme calc
_refine_ls_wR_factor_gt 0.1608
_refine_ls_wR_factor_ref 0.1940
_reflns_number_gt 1929
_reflns_number_total 3313
_reflns_threshold_expression I>2\s(I)
_cod_data_source_file pv2640.cif
_cod_data_source_block I
_cod_original_cell_volume 3049.3(16)
_cod_original_sg_symbol_H-M 'R -3'
_cod_database_code 2238415
_cod_database_fobs_code 2238415

loop_
_symmetry_equiv_pos_as_xyz
'x, y, z'
'-y, x-y, z'
'-x+y, -x, z'
'x+2/3, y+1/3, z+1/3'
'-y+2/3, x-y+1/3, z+1/3'
'-x+y+2/3, -x+1/3, z+1/3'
'x+1/3, y+2/3, z+2/3'
'-y+1/3, x-y+2/3, z+2/3'
'-x+y+1/3, -x+2/3, z+2/3'
'-x, -y, -z'
'y, -x+y, -z'
'x-y, x, -z'
'-x+2/3, -y+1/3, -z+1/3'
'y+2/3, -x+y+1/3, -z+1/3'
'x-y+2/3, x+1/3, -z+1/3'
'-x+1/3, -y+2/3, -z+2/3'
'y+1/3, -x+y+2/3, -z+2/3'
'x-y+1/3, x+2/3, -z+2/3'

loop_
_atom_site_type_symbol
_atom_site_label
_atom_site_fract_x
_atom_site_fract_y
_atom_site_fract_z
_atom_site_U_iso_or_equiv
_atom_site_adp_type
_atom_site_calc_flag
_atom_site_refinement_flags
_atom_site_occupancy
_atom_site_symmetry_multiplicity
O O1 0.35441(6) -0.03841(6) 0.4263(2) 0.0279(3) Uani d . 1 1
O O4 0.50310(6) -0.02945(6) 0.2759(2) 0.0304(3) Uani d . 1 1
O O3 0.46709(6) 0.04345(6) 0.2350(2) 0.0268(3) Uani d . 1 1
O O2 0.37748(7) -0.12148(6) 0.4035(3) 0.0384(4) Uani d . 1 1
N N3 0.40979(7) -0.14645(7) -0.1112(2) 0.0282(3) Uani d . 1 1
H H5 0.4515 -0.1183 -0.1295 0.034 Uiso calc R 1 1
N N1 0.36951(8) -0.06980(8) -0.0972(3) 0.0310(3) Uani d . 1 1
N N2 0.30499(7) -0.18848(8) -0.0659(3) 0.0308(3) Uani d . 1 1
H H4 0.2661 -0.1927 -0.0501 0.037 Uiso calc R 1 1
C C3 0.36142(7) -0.13134(8) -0.0947(2) 0.0228(3) Uani d . 1 1
C C2 0.46067(7) -0.01195(7) 0.2875(2) 0.0205(3) Uani d . 1 1
C C4 0.31868(9) -0.23999(9) -0.0656(3) 0.0338(4) Uani d . 1 1
H H6 0.2877 -0.2851 -0.0480 0.041 Uiso calc R 1 1
C C1 0.39246(8) -0.06374(7) 0.3785(2) 0.0217(3) Uani d . 1 1
N N4 0.38176(9) -0.21484(9) -0.0939(3) 0.0429(4) Uani d . 1 1
H H1 0.3155(15) -0.0699(15) 0.467(4) 0.054(8) Uiso d . 1 1
H H3 0.4074(14) -0.0368(14) -0.142(4) 0.049(7) Uiso d . 1 1
H H2 0.3342(14) -0.0667(12) -0.113(4) 0.039(6) Uiso d . 1 1

loop_
_atom_site_aniso_label
_atom_site_aniso_U_11
_atom_site_aniso_U_22
_atom_site_aniso_U_33
_atom_site_aniso_U_12
_atom_site_aniso_U_13
_atom_site_aniso_U_23
O1 0.0205(5) 0.0209(5) 0.0446(7) 0.0121(4) 0.0104(5) 0.0068(5)
O4 0.0229(5) 0.0301(6) 0.0442(7) 0.0179(5) 0.0058(5) 0.0057(5)
O3 0.0183(5) 0.0208(5) 0.0405(7) 0.0091(4) 0.0014(5) 0.0076(5)
O2 0.0334(7) 0.0216(6) 0.0648(10) 0.0172(5) 0.0158(6) 0.0122(6)
N3 0.0185(6) 0.0235(6) 0.0423(8) 0.0103(5) 0.0040(5) 0.0025(6)
N1 0.0276(7) 0.0244(7) 0.0437(9) 0.0149(6) -0.0001(6) 0.0016(6)
N2 0.0159(5) 0.0274(7) 0.0448(9) 0.0076(5) 0.0030(5) 0.0023(6)
C3 0.0170(6) 0.0235(7) 0.0270(7) 0.0093(5) 0.0004(5) -0.0004(5)
C2 0.0177(6) 0.0206(6) 0.0237(7) 0.0101(5) 0.0000(5) 0.0008(5)
C4 0.0219(7) 0.0183(7) 0.0541(12) 0.0047(6) 0.0015(7) 0.0026(7)
C1 0.0203(6) 0.0195(6) 0.0279(7) 0.0120(5) 0.0022(5) 0.0037(5)
N4 0.0336(9) 0.0314(8) 0.0665(12) 0.0184(7) 0.0035(8) 0.0027(8)

loop_
_atom_type_symbol
_atom_type_description
_atom_type_scat_dispersion_real
_atom_type_scat_dispersion_imag
_atom_type_scat_source
C C 0.0015 0.0009 'International Tables Vol C Tables 4.2.6.8 and 6.1.1.4'
H H 0.0000 0.0000 'International Tables Vol C Tables 4.2.6.8 and 6.1.1.4'
N N 0.0030 0.0019 'International Tables Vol C Tables 4.2.6.8 and 6.1.1.4'
O O 0.0056 0.0036 'International Tables Vol C Tables 4.2.6.8 and 6.1.1.4'

loop_
_geom_angle_atom_site_label_1
_geom_angle_atom_site_label_2
_geom_angle_atom_site_label_3
_geom_angle
C1 O1 H1 110.1(19)
C3 N3 N4 108.56(14)
C3 N3 H5 125.7
N4 N3 H5 125.7
C3 N1 H3 118.4(19)
C3 N1 H2 117.1(17)
H3 N1 H2 118(2)
C3 N2 C4 108.94(14)
C3 N2 H4 125.5
C4 N2 H4 125.5
N2 C3 N3 106.69(14)
N2 C3 N1 127.24(15)
N3 C3 N1 126.00(15)
O4 C2 O3 127.23(15)
O4 C2 C1 116.06(13)
O3 C2 C1 116.71(13)
N4 C4 N2 107.94(15)
N4 C4 H6 126.0
N2 C4 H6 126.0
O2 C1 O1 124.85(15)
O2 C1 C2 121.67(14)
O1 C1 C2 113.47(12)
C4 N4 N3 107.86(15)

loop_
_geom_bond_atom_site_label_1
_geom_bond_atom_site_label_2
_geom_bond_distance
O1 C1 1.3143(19)
O1 H1 0.87(3)
O4 C2 1.2351(19)
O3 C2 1.2607(18)
O2 C1 1.2099(19)
N3 C3 1.331(2)
N3 N4 1.380(2)
N3 H5 0.8600
N1 C3 1.338(2)
N1 H3 0.88(3)
N1 H2 0.86(3)
N2 C3 1.325(2)
N2 C4 1.375(2)
N2 H4 0.8600
C2 C1 1.546(2)
C4 N4 1.284(3)
C4 H6 0.9300

loop_
_geom_hbond_atom_site_label_D
_geom_hbond_atom_site_label_H
_geom_hbond_atom_site_label_A
_geom_hbond_site_symmetry_A
_geom_hbond_distance_DH
_geom_hbond_distance_HA
_geom_hbond_distance_DA
_geom_hbond_angle_DHA
O1 H1 O3 6 0.87(3) 1.72(3) 2.5845(17) 174(3)
N1 H2 O1 6_554 0.86(3) 2.29(3) 3.087(2) 155(2)
N1 H3 O4 10_655 0.88(3) 2.06(3) 2.925(2) 171(3)
N2 H4 O4 15_445 0.86 2.09 2.892(2) 154.4
N2 H4 O2 15_445 0.86 2.28 2.878(2) 126.7
N3 H5 O3 10_655 0.86 1.94 2.7652(18) 161.0
C4 H6 N4 2_545 0.93 2.41 3.313(3) 164.9

loop_
_geom_torsion_atom_site_label_1
_geom_torsion_atom_site_label_2
_geom_torsion_atom_site_label_3
_geom_torsion_atom_site_label_4
_geom_torsion
C4 N2 C3 N3 -0.3(2)
C4 N2 C3 N1 -177.35(19)
N4 N3 C3 N2 0.6(2)
N4 N3 C3 N1 177.71(18)
C3 N2 C4 N4 -0.1(2)
O4 C2 C1 O2 -12.5(2)
O3 C2 C1 O2 168.06(17)
O4 C2 C1 O1 166.66(15)
O3 C2 C1 O1 -12.8(2)
N2 C4 N4 N3 0.5(2)
C3 N3 N4 C4 -0.7(2)
